data_4134911
loop_
_publ_author_name
'Dong, Xiao-Yang'
'Cheng, Jiang-Tao'
'Zhang, Yu-Feng'
'Li, Zhong-Liang'
'Zhan, Tian-Ya'
'Chen, Ji-Jun'
'Wang, Fu-Li'
'Yang, Ning-Yuan'
'Ye, Liu'
'Gu, Qiang-Shuai'
'Liu, Xin-Yuan'

_publ_section_title
;
 Copper-Catalyzed Asymmetric Radical 1,2-Carboalkynylation of Alkenes with
 Alkyl Halides and Terminal Alkynes.
;
_journal_name_full 'Journal of the American Chemical Society'
_journal_paper_doi 10.1021/jacs.0c03130
_journal_year 2020
_chemical_absolute_configuration ad
_chemical_formula_moiety 'C29 H32 O3'
_chemical_formula_sum 'C29 H32 O3'
_chemical_formula_weight 428.54
_space_group_crystal_system orthorhombic
_space_group_IT_number 19
_space_group_name_Hall 'P 2ac 2ab'
_space_group_name_H-M_alt 'P 21 21 21'
_atom_sites_solution_hydrogens geom
_atom_sites_solution_primary dual
_audit_creation_date 2019-10-28
_audit_creation_method
;
Olex2 1.2
(compiled 2018.05.29 svn.r3508 for OlexSys, GUI svn.r5506)
;
_cell_angle_alpha 90
_cell_angle_beta 90
_cell_angle_gamma 90
_cell_formula_units_Z 4
_cell_length_a 5.8373(3)
_cell_length_b 8.5386(5)
_cell_length_c 47.775(3)
_cell_measurement_reflns_used 9665
_cell_measurement_temperature 100(2)
_cell_measurement_theta_max 68.24
_cell_measurement_theta_min 3.70
_cell_volume 2381.2(2)
_computing_cell_refinement 'SAINT V8.38A (?, 2016)'
_computing_data_reduction 'SAINT V8.38A (?, 2016)'
_computing_molecular_graphics 'Olex2 (Dolomanov et al., 2009)'
_computing_publication_material 'Olex2 (Dolomanov et al., 2009)'
_computing_structure_refinement 'ShelXL (Sheldrick, 2015)'
_computing_structure_solution 'ShelXT (Sheldrick, 2015)'
_diffrn_ambient_temperature 100
_diffrn_detector 'Bruker PHOTON 100 area detector'
_diffrn_detector_area_resol_mean 7.9
_diffrn_detector_type 'CMOS area detector'
_diffrn_measured_fraction_theta_full 0.993
_diffrn_measured_fraction_theta_max 0.993
_diffrn_measurement_device 'three-circle diffractometer'
_diffrn_measurement_device_type 'Bruker CMOS area detector'
_diffrn_measurement_method '\w and \f scans'
_diffrn_radiation_monochromator 'mirror optics'
_diffrn_radiation_probe x-ray
_diffrn_radiation_type CuK\a
_diffrn_radiation_wavelength 1.54178
_diffrn_reflns_av_R_equivalents 0.0380
_diffrn_reflns_av_unetI/netI 0.0192
_diffrn_reflns_Laue_measured_fraction_full 0.993
_diffrn_reflns_Laue_measured_fraction_max 0.993
_diffrn_reflns_limit_h_max 7
_diffrn_reflns_limit_h_min -6
_diffrn_reflns_limit_k_max 10
_diffrn_reflns_limit_k_min -10
_diffrn_reflns_limit_l_max 57
_diffrn_reflns_limit_l_min -57
_diffrn_reflns_number 37780
_diffrn_reflns_point_group_measured_fraction_full 0.995
_diffrn_reflns_point_group_measured_fraction_max 0.995
_diffrn_reflns_theta_full 67.679
_diffrn_reflns_theta_max 68.242
_diffrn_reflns_theta_min 3.701
_diffrn_source 'microfocus sealed X-ray tube'
_diffrn_source_type 'Incoatec I\ms'
_diffrn_standards_number 0
_exptl_absorpt_coefficient_mu 0.595
_exptl_absorpt_correction_T_max 0.7531
_exptl_absorpt_correction_T_min 0.7014
_exptl_absorpt_correction_type multi-scan
_exptl_absorpt_process_details
'SADABS-2016/2 (Bruker,2016/2) was used for absorption correction. wR2(int) was 0.0771 before and 0.0680 after correction. The Ratio of minimum to maximum transmission is 0.9314. The \l/2 correction factor is Not present.'
_exptl_crystal_colour colourless
_exptl_crystal_colour_primary colourless
_exptl_crystal_density_diffrn 1.195
_exptl_crystal_description block
_exptl_crystal_F_000 920
_exptl_crystal_size_max 0.42
_exptl_crystal_size_mid 0.36
_exptl_crystal_size_min 0.35
_refine_diff_density_max 0.165
_refine_diff_density_min -0.127
_refine_diff_density_rms 0.026
_refine_ls_abs_structure_details
;
 Flack x determined using 1750 quotients [(I+)-(I-)]/[(I+)+(I-)]
 (Parsons, Flack and Wagner, Acta Cryst. B69 (2013) 249-259).
;
_refine_ls_abs_structure_Flack -0.01(5)
_refine_ls_extinction_coef 0.0112(8)
_refine_ls_extinction_expression Fc^*^=kFc[1+0.001xFc^2^\l^3^/sin(2\q)]^-1/4^
_refine_ls_extinction_method 'SHELXL-2018/3 (Sheldrick 2018)'
_refine_ls_goodness_of_fit_ref 1.067
_refine_ls_hydrogen_treatment constr
_refine_ls_matrix_type full
_refine_ls_number_parameters 296
_refine_ls_number_reflns 4333
_refine_ls_number_restraints 0
_refine_ls_restrained_S_all 1.067
_refine_ls_R_factor_all 0.0254
_refine_ls_R_factor_gt 0.0253
_refine_ls_shift/su_max 0.000
_refine_ls_shift/su_mean 0.000
_refine_ls_structure_factor_coef Fsqd
_refine_ls_weighting_details 'w=1/[\s^2^(Fo^2^)+(0.0273P)^2^+0.5368P] where P=(Fo^2^+2Fc^2^)/3'
_refine_ls_weighting_scheme calc
_refine_ls_wR_factor_gt 0.0639
_refine_ls_wR_factor_ref 0.0640
_reflns_Friedel_coverage 0.691
_reflns_Friedel_fraction_full 0.997
_reflns_Friedel_fraction_max 0.997
_reflns_number_gt 4303
_reflns_number_total 4333
_reflns_threshold_expression 'I > 2\s(I)'
_cod_data_source_file ja0c03130_si_002.cif
_cod_data_source_block cxy0961_0m
_cod_database_code 4134911
_shelx_shelxl_version_number 2018/3
_shelx_space_group_comment
;
The symmetry employed for this shelxl refinement is uniquely defined
by the following loop, which should always be used as a source of
symmetry information in preference to the above space-group names.
They are only intended as comments.
;
_shelx_estimated_absorpt_t_max 0.819
_shelx_estimated_absorpt_t_min 0.788
_olex2_refinement_description
;
1. Fixed Uiso
 At 1.2 times of:
  All C(H) groups, All C(H,H) groups
 At 1.5 times of:
  All C(H,H,H) groups
2.a Ternary CH refined with riding coordinates:
 C4(H4)
2.b Secondary CH2 refined with riding coordinates:
 C3(H3A,H3B)
2.c Aromatic/amide H refined with riding coordinates:
 C8(H8), C15(H15), C14(H14), C11(H11), C16(H16), C17(H17), C19(H19), C20(H20),
 C21(H21), C22(H22), C23(H23)
2.d Idealised Me refined as rotating group:
 C27(H27A,H27B,H27C), C13(H13A,H13B,H13C), C24(H24A,H24B,H24C), C28(H28A,H28B,
 H28C), C29(H29A,H29B,H29C), C25(H25A,H25B,H25C)
;
_olex2_submission_special_instructions 'No special instructions were received'

loop_
_space_group_symop_operation_xyz
'x, y, z'
'-x+1/2, -y, z+1/2'
'x+1/2, -y+1/2, -z'
'-x, y+1/2, -z+1/2'

loop_
_atom_site_label
_atom_site_type_symbol
_atom_site_fract_x
_atom_site_fract_y
_atom_site_fract_z
_atom_site_U_iso_or_equiv
_atom_site_adp_type
_atom_site_occupancy
_atom_site_site_symmetry_order
_atom_site_calc_flag
_atom_site_refinement_flags_posn
_atom_site_refinement_flags_adp
_atom_site_refinement_flags_occupancy
_atom_site_disorder_assembly
_atom_site_disorder_group
O1 O 0.30360(18) 0.54151(12) 0.20050(2) 0.0183(2) Uani 1 1 d . . . . .
O3 O 0.12977(19) 1.58582(12) 0.01725(2) 0.0201(3) Uani 1 1 d . . . . .
O2 O -0.01186(19) 0.69325(14) 0.19777(2) 0.0252(3) Uani 1 1 d . . . . .
C27 C 0.3883(3) 0.3032(2) 0.22197(4) 0.0251(4) Uani 1 1 d . . . . .
H27A H 0.450627 0.267291 0.204041 0.038 Uiso 1 1 calc GR . . . .
H27B H 0.332738 0.212940 0.232681 0.038 Uiso 1 1 calc GR . . . .
H27C H 0.508539 0.356756 0.232613 0.038 Uiso 1 1 calc GR . . . .
C26 C 0.1914(3) 0.41557(18) 0.21669(3) 0.0203(3) Uani 1 1 d . . . . .
C1 C 0.1871(3) 0.66936(18) 0.19250(3) 0.0170(3) Uani 1 1 d . . . . .
C2 C 0.3411(3) 0.78498(17) 0.17693(3) 0.0174(3) Uani 1 1 d . . . . .
C3 C 0.5173(3) 0.69966(17) 0.15844(3) 0.0155(3) Uani 1 1 d . . . . .
H3A H 0.613822 0.633263 0.170664 0.019 Uiso 1 1 calc R . . . .
H3B H 0.618594 0.779251 0.149835 0.019 Uiso 1 1 calc R . . . .
C4 C 0.4185(2) 0.59480(17) 0.13462(3) 0.0149(3) Uani 1 1 d . . . . .
H4 H 0.277650 0.541839 0.141859 0.018 Uiso 1 1 calc R . . . .
C6 C 0.2998(3) 0.78210(17) 0.09232(3) 0.0178(3) Uani 1 1 d . . . . .
C7 C 0.2408(3) 0.90906(18) 0.07383(3) 0.0167(3) Uani 1 1 d . . . . .
C8 C 0.3796(3) 1.03945(18) 0.07311(3) 0.0175(3) Uani 1 1 d . . . . .
H8 H 0.520011 1.038707 0.083172 0.021 Uiso 1 1 calc R . . . .
C9 C 0.3177(3) 1.17412(18) 0.05776(3) 0.0158(3) Uani 1 1 d . . . . .
C15 C 0.4547(3) 1.31165(18) 0.05827(3) 0.0176(3) Uani 1 1 d . . . . .
H15 H 0.596117 1.311498 0.068113 0.021 Uiso 1 1 calc R . . . .
C14 C 0.3848(3) 1.44361(18) 0.04476(3) 0.0184(3) Uani 1 1 d . . . . .
H14 H 0.475748 1.535746 0.045638 0.022 Uiso 1 1 calc R . . . .
C12 C 0.1771(3) 1.44437(17) 0.02937(3) 0.0171(3) Uani 1 1 d . . . . .
C13 C -0.0799(3) 1.59903(19) 0.00201(3) 0.0229(3) Uani 1 1 d . . . . .
H13A H -0.075762 1.528707 -0.014195 0.034 Uiso 1 1 calc GR . . . .
H13B H -0.099368 1.707225 -0.004409 0.034 Uiso 1 1 calc GR . . . .
H13C H -0.208336 1.570218 0.014171 0.034 Uiso 1 1 calc GR . . . .
C10 C 0.1095(3) 1.17510(18) 0.04229(3) 0.0158(3) Uani 1 1 d . . . . .
C11 C 0.0429(3) 1.31315(17) 0.02767(3) 0.0163(3) Uani 1 1 d . . . . .
H11 H -0.093493 1.314209 0.016818 0.020 Uiso 1 1 calc R . . . .
C16 C -0.0270(3) 1.03794(17) 0.04256(3) 0.0176(3) Uani 1 1 d . . . . .
H16 H -0.164226 1.035313 0.031884 0.021 Uiso 1 1 calc R . . . .
C17 C 0.0348(3) 0.90865(17) 0.05791(3) 0.0182(3) Uani 1 1 d . . . . .
H17 H -0.060586 0.818492 0.057906 0.022 Uiso 1 1 calc R . . . .
C24 C 0.4758(3) 0.87465(19) 0.19969(3) 0.0236(3) Uani 1 1 d . . . . .
H24A H 0.368060 0.924273 0.212678 0.035 Uiso 1 1 calc GR . . . .
H24B H 0.571002 0.955219 0.190846 0.035 Uiso 1 1 calc GR . . . .
H24C H 0.573820 0.801347 0.209968 0.035 Uiso 1 1 calc GR . . . .
C28 C 0.0988(3) 0.4792(2) 0.24426(3) 0.0266(4) Uani 1 1 d . . . . .
H28A H 0.217751 0.541293 0.253562 0.040 Uiso 1 1 calc GR . . . .
H28B H 0.054038 0.391782 0.256376 0.040 Uiso 1 1 calc GR . . . .
H28C H -0.034923 0.545479 0.240586 0.040 Uiso 1 1 calc GR . . . .
C29 C 0.0065(3) 0.3392(2) 0.19883(4) 0.0285(4) Uani 1 1 d . . . . .
H29A H -0.120446 0.412876 0.196198 0.043 Uiso 1 1 calc GR . . . .
H29B H -0.049769 0.244756 0.208226 0.043 Uiso 1 1 calc GR . . . .
H29C H 0.070763 0.310956 0.180564 0.043 Uiso 1 1 calc GR . . . .
C25 C 0.1895(3) 0.90010(18) 0.16077(3) 0.0226(3) Uani 1 1 d . . . . .
H25A H 0.093297 0.842225 0.147510 0.034 Uiso 1 1 calc GR . . . .
H25B H 0.286282 0.974279 0.150519 0.034 Uiso 1 1 calc GR . . . .
H25C H 0.091758 0.957437 0.173931 0.034 Uiso 1 1 calc GR . . . .
C18 C 0.5922(3) 0.46915(17) 0.12703(3) 0.0148(3) Uani 1 1 d . . . . .
C19 C 0.5617(3) 0.31597(18) 0.13655(3) 0.0179(3) Uani 1 1 d . . . . .
H19 H 0.428232 0.289800 0.146925 0.021 Uiso 1 1 calc R . . . .
C20 C 0.7243(3) 0.20156(18) 0.13101(3) 0.0207(3) Uani 1 1 d . . . . .
H20 H 0.701798 0.097926 0.137705 0.025 Uiso 1 1 calc R . . . .
C21 C 0.9200(3) 0.23772(19) 0.11572(3) 0.0209(3) Uani 1 1 d . . . . .
H21 H 1.031185 0.159316 0.111899 0.025 Uiso 1 1 calc R . . . .
C22 C 0.9512(3) 0.38990(18) 0.10607(3) 0.0197(3) Uani 1 1 d . . . . .
H22 H 1.084016 0.415561 0.095538 0.024 Uiso 1 1 calc R . . . .
C23 C 0.7888(3) 0.50462(18) 0.11178(3) 0.0177(3) Uani 1 1 d . . . . .
H23 H 0.812277 0.608397 0.105208 0.021 Uiso 1 1 calc R . . . .
C5 C 0.3527(3) 0.69181(17) 0.11039(3) 0.0169(3) Uani 1 1 d . . . . .

loop_
_atom_site_aniso_label
_atom_site_aniso_U_11
_atom_site_aniso_U_22
_atom_site_aniso_U_33
_atom_site_aniso_U_23
_atom_site_aniso_U_13
_atom_site_aniso_U_12
O1 0.0164(5) 0.0182(5) 0.0201(5) 0.0029(4) 0.0024(4) 0.0013(4)
O3 0.0220(6) 0.0163(5) 0.0221(5) 0.0041(4) -0.0025(5) -0.0001(4)
O2 0.0165(6) 0.0303(6) 0.0287(6) 0.0033(5) 0.0029(5) 0.0045(5)
C27 0.0263(9) 0.0213(8) 0.0278(8) 0.0059(7) 0.0059(7) 0.0032(7)
C26 0.0209(8) 0.0204(7) 0.0196(7) 0.0036(6) 0.0051(6) -0.0008(7)
C1 0.0165(8) 0.0195(7) 0.0150(7) -0.0026(6) -0.0016(6) 0.0023(6)
C2 0.0175(8) 0.0165(7) 0.0183(7) -0.0014(6) -0.0006(6) 0.0021(6)
C3 0.0145(7) 0.0154(7) 0.0168(7) 0.0003(6) -0.0002(6) 0.0002(6)
C4 0.0145(7) 0.0152(7) 0.0150(7) 0.0003(6) -0.0009(6) -0.0007(6)
C6 0.0184(7) 0.0173(7) 0.0176(7) -0.0019(6) 0.0005(6) 0.0010(6)
C7 0.0189(8) 0.0177(7) 0.0135(7) -0.0011(6) 0.0018(6) 0.0032(6)
C8 0.0166(7) 0.0216(8) 0.0144(7) -0.0019(6) -0.0009(6) 0.0035(6)
C9 0.0152(7) 0.0186(7) 0.0135(7) -0.0024(6) 0.0018(6) 0.0021(6)
C15 0.0145(7) 0.0220(7) 0.0163(7) -0.0019(6) -0.0014(6) -0.0008(6)
C14 0.0181(8) 0.0192(7) 0.0179(7) -0.0020(6) 0.0034(6) -0.0044(6)
C12 0.0204(8) 0.0166(7) 0.0143(7) 0.0006(6) 0.0028(6) 0.0024(6)
C13 0.0231(8) 0.0217(8) 0.0239(8) 0.0053(6) -0.0020(7) 0.0032(7)
C10 0.0165(7) 0.0176(7) 0.0134(6) -0.0013(6) 0.0021(6) 0.0019(6)
C11 0.0147(7) 0.0191(7) 0.0151(7) 0.0002(6) 0.0001(5) 0.0017(6)
C16 0.0157(7) 0.0202(7) 0.0169(7) -0.0008(6) -0.0023(6) -0.0002(6)
C17 0.0200(8) 0.0161(7) 0.0185(7) -0.0014(6) 0.0004(6) -0.0024(6)
C24 0.0230(8) 0.0238(8) 0.0240(8) -0.0072(6) 0.0000(7) 0.0008(7)
C28 0.0289(9) 0.0308(9) 0.0200(8) 0.0035(7) 0.0070(7) 0.0059(7)
C29 0.0272(9) 0.0284(9) 0.0299(9) 0.0013(7) 0.0013(7) -0.0081(7)
C25 0.0231(8) 0.0192(7) 0.0254(8) 0.0020(6) 0.0003(7) 0.0058(7)
C18 0.0148(7) 0.0174(7) 0.0122(6) -0.0011(5) -0.0037(5) -0.0003(6)
C19 0.0180(7) 0.0199(7) 0.0158(7) 0.0007(6) 0.0004(6) -0.0011(6)
C20 0.0252(8) 0.0176(7) 0.0193(7) -0.0006(6) -0.0031(6) 0.0013(6)
C21 0.0188(8) 0.0235(8) 0.0203(7) -0.0057(6) -0.0033(6) 0.0059(6)
C22 0.0146(7) 0.0262(8) 0.0182(7) -0.0052(6) 0.0001(6) -0.0024(6)
C23 0.0182(7) 0.0180(7) 0.0170(7) -0.0019(6) -0.0010(6) -0.0028(6)
C5 0.0153(7) 0.0177(7) 0.0177(7) -0.0022(6) -0.0006(6) 0.0005(6)

loop_
_atom_type_symbol
_atom_type_description
_atom_type_scat_dispersion_real
_atom_type_scat_dispersion_imag
_atom_type_scat_source
C C 0.0181 0.0091 'International Tables Vol C Tables 4.2.6.8 and 6.1.1.4'
H H 0.0000 0.0000 'International Tables Vol C Tables 4.2.6.8 and 6.1.1.4'
O O 0.0492 0.0322 'International Tables Vol C Tables 4.2.6.8 and 6.1.1.4'

loop_
_geom_angle_atom_site_label_1
_geom_angle_atom_site_label_2
_geom_angle_atom_site_label_3
_geom_angle
_geom_angle_site_symmetry_1
_geom_angle_site_symmetry_3
_geom_angle_publ_flag
C1 O1 C26 121.11(12) . . ?
C12 O3 C13 117.30(12) . . ?
H27A C27 H27B 109.5 . . ?
H27A C27 H27C 109.5 . . ?
H27B C27 H27C 109.5 . . ?
C26 C27 H27A 109.5 . . ?
C26 C27 H27B 109.5 . . ?
C26 C27 H27C 109.5 . . ?
O1 C26 C27 102.21(12) . . ?
O1 C26 C28 110.50(13) . . ?
O1 C26 C29 109.41(12) . . ?
C27 C26 C28 110.49(13) . . ?
C27 C26 C29 111.05(14) . . ?
C29 C26 C28 112.69(14) . . ?
O1 C1 C2 111.48(12) . . ?
O2 C1 O1 124.49(15) . . ?
O2 C1 C2 123.98(14) . . ?
C1 C2 C3 111.51(12) . . ?
C1 C2 C24 106.09(12) . . ?
C1 C2 C25 108.66(12) . . ?
C3 C2 C24 107.37(12) . . ?
C25 C2 C3 113.60(12) . . ?
C25 C2 C24 109.33(13) . . ?
C2 C3 H3A 108.2 . . ?
C2 C3 H3B 108.2 . . ?
C2 C3 C4 116.34(12) . . ?
H3A C3 H3B 107.4 . . ?
C4 C3 H3A 108.2 . . ?
C4 C3 H3B 108.2 . . ?
C3 C4 H4 108.2 . . ?
C18 C4 C3 109.44(11) . . ?
C18 C4 H4 108.2 . . ?
C5 C4 C3 110.29(12) . . ?
C5 C4 H4 108.2 . . ?
C5 C4 C18 112.52(12) . . ?
C5 C6 C7 171.15(16) . . ?
C8 C7 C6 118.88(14) . . ?
C8 C7 C17 119.08(14) . . ?
C17 C7 C6 121.87(14) . . ?
C7 C8 H8 119.3 . . ?
C7 C8 C9 121.39(14) . . ?
C9 C8 H8 119.3 . . ?
C8 C9 C15 121.35(13) . . ?
C8 C9 C10 119.59(14) . . ?
C15 C9 C10 119.01(13) . . ?
C9 C15 H15 119.8 . . ?
C14 C15 C9 120.48(14) . . ?
C14 C15 H15 119.8 . . ?
C15 C14 H14 119.8 . . ?
C15 C14 C12 120.40(14) . . ?
C12 C14 H14 119.8 . . ?
O3 C12 C14 113.34(13) . . ?
O3 C12 C11 125.57(14) . . ?
C11 C12 C14 121.08(13) . . ?
O3 C13 H13A 109.5 . . ?
O3 C13 H13B 109.5 . . ?
O3 C13 H13C 109.5 . . ?
H13A C13 H13B 109.5 . . ?
H13A C13 H13C 109.5 . . ?
H13B C13 H13C 109.5 . . ?
C9 C10 C11 119.53(14) . . ?
C16 C10 C9 118.09(13) . . ?
C16 C10 C11 122.37(13) . . ?
C12 C11 C10 119.46(14) . . ?
C12 C11 H11 120.3 . . ?
C10 C11 H11 120.3 . . ?
C10 C16 H16 119.3 . . ?
C17 C16 C10 121.46(14) . . ?
C17 C16 H16 119.3 . . ?
C7 C17 H17 119.8 . . ?
C16 C17 C7 120.34(14) . . ?
C16 C17 H17 119.8 . . ?
C2 C24 H24A 109.5 . . ?
C2 C24 H24B 109.5 . . ?
C2 C24 H24C 109.5 . . ?
H24A C24 H24B 109.5 . . ?
H24A C24 H24C 109.5 . . ?
H24B C24 H24C 109.5 . . ?
C26 C28 H28A 109.5 . . ?
C26 C28 H28B 109.5 . . ?
C26 C28 H28C 109.5 . . ?
H28A C28 H28B 109.5 . . ?
H28A C28 H28C 109.5 . . ?
H28B C28 H28C 109.5 . . ?
C26 C29 H29A 109.5 . . ?
C26 C29 H29B 109.5 . . ?
C26 C29 H29C 109.5 . . ?
H29A C29 H29B 109.5 . . ?
H29A C29 H29C 109.5 . . ?
H29B C29 H29C 109.5 . . ?
C2 C25 H25A 109.5 . . ?
C2 C25 H25B 109.5 . . ?
C2 C25 H25C 109.5 . . ?
H25A C25 H25B 109.5 . . ?
H25A C25 H25C 109.5 . . ?
H25B C25 H25C 109.5 . . ?
C19 C18 C4 119.91(13) . . ?
C23 C18 C4 121.40(13) . . ?
C23 C18 C19 118.63(14) . . ?
C18 C19 H19 119.7 . . ?
C20 C19 C18 120.68(14) . . ?
C20 C19 H19 119.7 . . ?
C19 C20 H20 119.8 . . ?
C19 C20 C21 120.38(14) . . ?
C21 C20 H20 119.8 . . ?
C20 C21 H21 120.4 . . ?
C22 C21 C20 119.27(14) . . ?
C22 C21 H21 120.4 . . ?
C21 C22 H22 119.9 . . ?
C23 C22 C21 120.29(14) . . ?
C23 C22 H22 119.9 . . ?
C18 C23 H23 119.6 . . ?
C22 C23 C18 120.75(14) . . ?
C22 C23 H23 119.6 . . ?
C6 C5 C4 174.03(15) . . ?

loop_
_geom_bond_atom_site_label_1
_geom_bond_atom_site_label_2
_geom_bond_distance
_geom_bond_site_symmetry_2
_geom_bond_publ_flag
O1 C26 1.4776(18) . ?
O1 C1 1.3417(19) . ?
O3 C12 1.3676(18) . ?
O3 C13 1.4286(19) . ?
O2 C1 1.206(2) . ?
C27 H27A 0.9800 . ?
C27 H27B 0.9800 . ?
C27 H27C 0.9800 . ?
C27 C26 1.518(2) . ?
C26 C28 1.524(2) . ?
C26 C29 1.522(2) . ?
C1 C2 1.528(2) . ?
C2 C3 1.539(2) . ?
C2 C24 1.545(2) . ?
C2 C25 1.532(2) . ?
C3 H3A 0.9900 . ?
C3 H3B 0.9900 . ?
C3 C4 1.5585(19) . ?
C4 H4 1.0000 . ?
C4 C18 1.520(2) . ?
C4 C5 1.474(2) . ?
C6 C7 1.440(2) . ?
C6 C5 1.198(2) . ?
C7 C8 1.377(2) . ?
C7 C17 1.423(2) . ?
C8 H8 0.9500 . ?
C8 C9 1.411(2) . ?
C9 C15 1.421(2) . ?
C9 C10 1.423(2) . ?
C15 H15 0.9500 . ?
C15 C14 1.361(2) . ?
C14 H14 0.9500 . ?
C14 C12 1.418(2) . ?
C12 C11 1.370(2) . ?
C13 H13A 0.9800 . ?
C13 H13B 0.9800 . ?
C13 H13C 0.9800 . ?
C10 C11 1.424(2) . ?
C10 C16 1.416(2) . ?
C11 H11 0.9500 . ?
C16 H16 0.9500 . ?
C16 C17 1.374(2) . ?
C17 H17 0.9500 . ?
C24 H24A 0.9800 . ?
C24 H24B 0.9800 . ?
C24 H24C 0.9800 . ?
C28 H28A 0.9800 . ?
C28 H28B 0.9800 . ?
C28 H28C 0.9800 . ?
C29 H29A 0.9800 . ?
C29 H29B 0.9800 . ?
C29 H29C 0.9800 . ?
C25 H25A 0.9800 . ?
C25 H25B 0.9800 . ?
C25 H25C 0.9800 . ?
C18 C19 1.396(2) . ?
C18 C23 1.393(2) . ?
C19 H19 0.9500 . ?
C19 C20 1.388(2) . ?
C20 H20 0.9500 . ?
C20 C21 1.391(2) . ?
C21 H21 0.9500 . ?
C21 C22 1.391(2) . ?
C22 H22 0.9500 . ?
C22 C23 1.390(2) . ?
C23 H23 0.9500 . ?

loop_
_geom_torsion_atom_site_label_1
_geom_torsion_atom_site_label_2
_geom_torsion_atom_site_label_3
_geom_torsion_atom_site_label_4
_geom_torsion
_geom_torsion_site_symmetry_1
_geom_torsion_site_symmetry_2
_geom_torsion_site_symmetry_3
_geom_torsion_site_symmetry_4
_geom_torsion_publ_flag
O1 C1 C2 C3 36.68(16) . . . . ?
O1 C1 C2 C24 -79.91(14) . . . . ?
O1 C1 C2 C25 162.64(12) . . . . ?
O3 C12 C11 C10 -177.61(13) . . . . ?
O2 C1 C2 C3 -145.87(15) . . . . ?
O2 C1 C2 C24 97.54(18) . . . . ?
O2 C1 C2 C25 -19.9(2) . . . . ?
C26 O1 C1 O2 0.7(2) . . . . ?
C26 O1 C1 C2 178.09(12) . . . . ?
C1 O1 C26 C27 -177.31(13) . . . . ?
C1 O1 C26 C28 -59.71(17) . . . . ?
C1 O1 C26 C29 64.92(17) . . . . ?
C1 C2 C3 C4 61.62(16) . . . . ?
C2 C3 C4 C18 -155.50(12) . . . . ?
C2 C3 C4 C5 80.21(15) . . . . ?
C3 C4 C18 C19 102.84(15) . . . . ?
C3 C4 C18 C23 -74.03(16) . . . . ?
C4 C18 C19 C20 -176.75(13) . . . . ?
C4 C18 C23 C22 177.10(13) . . . . ?
C6 C7 C8 C9 -173.05(13) . . . . ?
C6 C7 C17 C16 173.74(14) . . . . ?
C7 C8 C9 C15 176.50(14) . . . . ?
C7 C8 C9 C10 -1.0(2) . . . . ?
C8 C7 C17 C16 -1.4(2) . . . . ?
C8 C9 C15 C14 -175.83(13) . . . . ?
C8 C9 C10 C11 177.62(13) . . . . ?
C8 C9 C10 C16 -1.1(2) . . . . ?
C9 C15 C14 C12 -1.7(2) . . . . ?
C9 C10 C11 C12 -1.8(2) . . . . ?
C9 C10 C16 C17 1.9(2) . . . . ?
C15 C9 C10 C11 0.1(2) . . . . ?
C15 C9 C10 C16 -178.64(13) . . . . ?
C15 C14 C12 O3 179.41(13) . . . . ?
C15 C14 C12 C11 -0.2(2) . . . . ?
C14 C12 C11 C10 1.9(2) . . . . ?
C13 O3 C12 C14 -178.15(12) . . . . ?
C13 O3 C12 C11 1.4(2) . . . . ?
C10 C9 C15 C14 1.7(2) . . . . ?
C10 C16 C17 C7 -0.7(2) . . . . ?
C11 C10 C16 C17 -176.74(14) . . . . ?
C16 C10 C11 C12 176.79(14) . . . . ?
C17 C7 C8 C9 2.3(2) . . . . ?
C24 C2 C3 C4 177.43(12) . . . . ?
C25 C2 C3 C4 -61.57(17) . . . . ?
C18 C19 C20 C21 -0.4(2) . . . . ?
C19 C18 C23 C22 0.2(2) . . . . ?
C19 C20 C21 C22 0.1(2) . . . . ?
C20 C21 C22 C23 0.3(2) . . . . ?
C21 C22 C23 C18 -0.4(2) . . . . ?
C23 C18 C19 C20 0.2(2) . . . . ?
C5 C4 C18 C19 -134.17(14) . . . . ?
C5 C4 C18 C23 48.96(18) . . . . ?
